data_1572248
loop_
_publ_author_name
'Akiyama, Yoshimori'
'Yamashina, Masahiro'
'Toyota, Shinji'

_publ_section_title
;
 Azaylide-based gemini amphiphiles displaying unique self-assembling
 behavior <i>via</i> an even-odd effect of alkyl linker chain length.
;
_journal_issue 33
_journal_name_full 'Soft matter'
_journal_page_first 6539
_journal_page_last 6543
_journal_paper_doi 10.1039/d4sm00789a
_journal_volume 20
_journal_year 2024
_chemical_formula_moiety 'C50 H54 Cl4 N4 O4 P2, 2(Cl)'
_chemical_formula_sum 'C50 H54 Cl6 N4 O4 P2'
_chemical_formula_weight 1049.61
_space_group_crystal_system triclinic
_space_group_IT_number 2
_space_group_name_Hall '-P 1'
_space_group_name_H-M_alt 'P -1'
_atom_sites_solution_hydrogens geom
_atom_sites_solution_primary dual
_audit_creation_date 2023-12-01
_audit_creation_method
;
Olex2 1.5
(compiled 2023.03.06 svn.rbb2c1857 for OlexSys, GUI svn.r6748)
;
_audit_update_record
;
2024-03-24 deposited with the CCDC.	2024-07-30 downloaded from the CCDC.
;
_cell_angle_alpha 78.146(5)
_cell_angle_beta 78.602(4)
_cell_angle_gamma 81.396(4)
_cell_formula_units_Z 2
_cell_length_a 9.4418(3)
_cell_length_b 17.2643(12)
_cell_length_c 17.5420(10)
_cell_measurement_reflns_used 5451
_cell_measurement_temperature 123
_cell_measurement_theta_max 70.5530
_cell_measurement_theta_min 2.6270
_cell_volume 2725.5(3)
_computing_cell_refinement 'CrysAlisPro 1.171.43.95a (Rigaku OD, 2023)'
_computing_data_collection 'CrysAlisPro system (CCD 43.95a 64-bit (release 03-11-2023))'
_computing_data_reduction 'CrysAlisPro 1.171.43.95a (Rigaku OD, 2023)'
_computing_molecular_graphics 'Olex2 1.5 (Dolomanov et al., 2009)'
_computing_publication_material 'Olex2 1.5 (Dolomanov et al., 2009)'
_computing_structure_refinement 'SHELXL 2016/6 (Sheldrick, 2015)'
_computing_structure_solution 'SHELXT 2014/5 (Sheldrick, 2014)'
_diffrn_ambient_temperature 123
_diffrn_detector 'Hybrid Pixel Array Detector'
_diffrn_detector_area_resol_mean 10.0000
_diffrn_detector_type HyPix
_diffrn_measured_fraction_theta_full 0.997
_diffrn_measured_fraction_theta_max 0.997
_diffrn_measurement_details
;
List of Runs (angles in degrees, time in seconds):

  # Type    Start    End  Width  t~exp~   \w     \q     \k     \f   Frames
#--------------------------------------------------------------------------
  1  \w    -80.00  -2.00   0.50    7.70    --  -38.95 109.00-157.00  156
  2  \w     24.00  77.00   0.50    7.70    --   38.95-109.00 105.00  106
  3  \w   -120.00 -83.00   0.50   25.40    -- -102.00-109.00 105.00   74
  4  \w   -108.00 -60.00   0.50   25.40    -- -102.00 109.00-157.00   96
  5  \w     96.00 128.00   0.50   25.40    --  107.86 109.00-157.00   64
  6  \w     30.00 107.00   0.50   25.40    --  107.86-109.00 105.00  154
  7  \w   -115.00 -83.00   0.50    7.70    --  -38.95-178.00  60.00   64
  8  \w    -79.00 -42.00   0.50    7.70    --  -38.95-178.00  60.00   74
  9  \w      4.00  42.00   0.50    7.70    --  -38.95  19.00 -60.00   76
 10  \w    -33.00  41.00   0.50    7.70    --  -38.95  37.00   0.00  148
 11  \w    -30.00  11.00   0.50    7.70    --   38.95 -19.00 -60.00   82
 12  \w     96.00 121.00   0.50    7.70    --   38.95 178.00-120.00   50
 13  \w    -45.00 -19.00   0.50    7.70    --   38.95 -19.00   0.00   52
 14  \w      7.00 120.00   0.50    7.70    --   38.95  37.00 -90.00  226
 15  \w    -45.00   8.00   0.50    7.70    --   38.95 -19.00  30.00  106
 16  \w   -105.00 -76.00   0.50   25.40    -- -102.00 125.00 120.00   58
 17  \w   -171.00-141.00   0.50   25.40    -- -102.00 -77.00 150.00   60
 18  \w   -174.00 -68.00   0.50   25.40    -- -102.00 -77.00 120.00  212
 19  \w   -135.00 -69.00   0.50   25.40    -- -102.00 -77.00 150.00  132
 20  \w    -70.00 -44.00   0.50   25.40    -- -102.00  61.00  30.00   52
 21  \w    -89.00 -27.00   0.50   25.40    -- -102.00 125.00   0.00  124
 22  \w   -102.00 -75.00   0.50   25.40    -- -102.00 -30.00  60.00   54
 23  \w    -61.00 -26.00   0.50   25.40    -- -102.00 147.00  98.53   70
 24  \w   -120.00 -93.00   0.50   25.40    -- -102.00 137.00  69.31   54
 25  \w   -128.00 -91.00   0.50   25.40    -- -102.00 147.00  98.53   74
 26  \w   -159.00 -73.00   0.50   25.40    -- -102.00 -45.00   0.00  172
 27  \w    -61.00 -28.00   0.50   25.40    -- -102.00 125.00 120.00   66
 28  \w    -73.00 -30.00   0.50   25.40    -- -102.00  61.00   0.00   86
 29  \w   -170.00-126.00   0.50   25.40    -- -102.00 -30.00  60.00   88
 30  \w     40.00 105.00   0.50   25.40    --  107.86 -94.00  30.00  130
 31  \w     32.00  58.00   0.50   25.40    --  107.86-125.00   0.00   52
 32  \w     37.00  78.00   0.50   25.40    --  107.86 -61.00-180.00   82
 33  \w     74.00 178.00   0.50   25.40    --  107.86  77.00 -90.00  208
 34  \w     40.00  74.00   0.50   25.40    --  107.86 -61.00  90.00   68
 35  \w     37.00 101.00   0.50   25.40    --  107.86 -94.00 -30.00  128
 36  \w    141.00 166.00   0.50   25.40    --  107.86  61.00-180.00   50
 37  \w    116.00 177.00   0.50   25.40    --  107.86  45.00   0.00  122
 38  \w     80.00 133.00   0.50   25.40    --  107.86  61.00-180.00  106
 39  \w     36.00 105.00   0.50   25.40    --  107.86 -94.00-120.00  138
 40  \w     33.00  58.00   0.50   25.40    --  107.86 -61.00  60.00   50
 41  \w     68.00 107.00   0.50   25.40    --  107.86-125.00   0.00   78
 42  \w     38.00  67.00   0.50   25.40    --  107.86 -61.00 150.00   58
;
_diffrn_measurement_device 'four-circle diffractometer'
_diffrn_measurement_device_type 'XtaLAB Synergy R, DW system, HyPix'
_diffrn_measurement_method '\w scans'
_diffrn_orient_matrix_type 'CrysAlisPro convention (1999,Acta A55,543-557)'
_diffrn_orient_matrix_UB_11 -0.0183328000
_diffrn_orient_matrix_UB_12 0.0533687000
_diffrn_orient_matrix_UB_13 -0.0801809000
_diffrn_orient_matrix_UB_21 -0.0193929000
_diffrn_orient_matrix_UB_22 0.0745469000
_diffrn_orient_matrix_UB_23 0.0381714000
_diffrn_orient_matrix_UB_31 0.1653919000
_diffrn_orient_matrix_UB_32 0.0040945000
_diffrn_orient_matrix_UB_33 -0.0203268000
_diffrn_radiation_monochromator mirror
_diffrn_radiation_probe x-ray
_diffrn_radiation_type 'Cu K\a'
_diffrn_radiation_wavelength 1.54184
_diffrn_reflns_av_R_equivalents 0.0974
_diffrn_reflns_av_unetI/netI 0.0964
_diffrn_reflns_Laue_measured_fraction_full 0.997
_diffrn_reflns_Laue_measured_fraction_max 0.997
_diffrn_reflns_limit_h_max 11
_diffrn_reflns_limit_h_min -10
_diffrn_reflns_limit_k_max 20
_diffrn_reflns_limit_k_min -20
_diffrn_reflns_limit_l_max 20
_diffrn_reflns_limit_l_min -20
_diffrn_reflns_number 27888
_diffrn_reflns_point_group_measured_fraction_full 0.997
_diffrn_reflns_point_group_measured_fraction_max 0.997
_diffrn_reflns_theta_full 67.075
_diffrn_reflns_theta_max 67.075
_diffrn_reflns_theta_min 2.613
_diffrn_source 'Rotating-anode X-ray tube'
_diffrn_source_type 'Rigaku (Cu) X-ray Source'
_exptl_absorpt_coefficient_mu 3.789
_exptl_absorpt_correction_T_max 1.00000
_exptl_absorpt_correction_T_min 0.84686
_exptl_absorpt_correction_type multi-scan
_exptl_absorpt_process_details
;
CrysAlisPro 1.171.43.95a (Rigaku Oxford Diffraction, 2023)
Empirical absorption correction using spherical harmonics,
implemented in SCALE3 ABSPACK scaling algorithm.
;
_exptl_crystal_colour 'clear colourless'
_exptl_crystal_colour_lustre clear
_exptl_crystal_colour_primary colourless
_exptl_crystal_density_diffrn 1.279
_exptl_crystal_description plate
_exptl_crystal_F_000 1092
_exptl_crystal_size_max 0.251
_exptl_crystal_size_mid 0.133
_exptl_crystal_size_min 0.082
_refine_diff_density_max 0.855
_refine_diff_density_min -0.787
_refine_diff_density_rms 0.136
_refine_ls_extinction_method none
_refine_ls_goodness_of_fit_ref 1.045
_refine_ls_hydrogen_treatment constr
_refine_ls_matrix_type full
_refine_ls_number_parameters 601
_refine_ls_number_reflns 9693
_refine_ls_number_restraints 0
_refine_ls_restrained_S_all 1.045
_refine_ls_R_factor_all 0.1725
_refine_ls_R_factor_gt 0.1280
_refine_ls_shift/su_max 0.000
_refine_ls_shift/su_mean 0.000
_refine_ls_structure_factor_coef Fsqd
_refine_ls_weighting_details 'w=1/[\s^2^(Fo^2^)+(0.1707P)^2^+26.6498P] where P=(Fo^2^+2Fc^2^)/3'
_refine_ls_weighting_scheme calc
_refine_ls_wR_factor_gt 0.3646
_refine_ls_wR_factor_ref 0.3917
_reflns_Friedel_coverage 0.000
_reflns_number_gt 5909
_reflns_number_total 9693
_reflns_threshold_expression 'I > 2\s(I)'
_cod_data_source_file d4sm00789a2.cif
_cod_data_source_block NdpP2
_cod_depositor_comments 'Adding full bibliography for 1572247--1572248.cif.'
_cod_database_code 1572248
_shelx_shelxl_version_number 2016/6
_chemical_oxdiff_formula 'C11 H10 N O'
_shelx_space_group_comment
;
The symmetry employed for this shelxl refinement is uniquely defined
by the following loop, which should always be used as a source of
symmetry information in preference to the above space-group names.
They are only intended as comments.
;
_olex2_refinement_description
;
1. Fixed Uiso
 At 1.2 times of:
  All C(H) groups, All C(H,H) groups
 At 1.5 times of:
  All C(H,H,H) groups
2.a Secondary CH2 refined with riding coordinates:
 C00S(H00A,H00B), C011(H01A,H01B), C01A(H01C,H01D), C01C(H01F,H01G), C01F(H01J,
 H01K), C01P(H01T,H01U)
2.b Aromatic/amide H refined with riding coordinates:
 C00F(H00F), C00H(H00H), C00P(H00P), C00X(H00X), C012(H012), C013(H013),
 C014(H014), C015(H015), C016(H016), C017(H017), C018(H018), C019(H019),
 C01B(H01E), C01D(H01H), C01E(H01I), C01G(H01L), C01H(H01M), C01J(H01N),
 C01K(H01O), C01L(H01P), C01M(H01Q), C01N(H01R), C01O(H01S), C01Q(H01V)
2.c Idealised Me refined as rotating group:
 C01R(H01W,H01X,H01Y), C01S(H01Z,H,HA), C01T(H01,HB,HC), C01U(H1,HD,HE),
 C01V(H2,HF,HG), C01W(H3,HH,HI)
;
_smtbx_masks_void_probe_radius 1.2
_smtbx_masks_void_truncation_radius 1.2
_olex2_submission_special_instructions 'No special instructions were received'
_oxdiff_exptl_absorpt_empirical_details
;
Empirical correction (ABSPACK) includes:
- Absorption correction using spherical harmonics
- Frame scaling
;
_oxdiff_exptl_absorpt_empirical_full_max 2.174
_oxdiff_exptl_absorpt_empirical_full_min 0.543

loop_
_space_group_symop_operation_xyz
'x, y, z'
'-x, -y, -z'

loop_
_atom_site_label
_atom_site_type_symbol
_atom_site_fract_x
_atom_site_fract_y
_atom_site_fract_z
_atom_site_U_iso_or_equiv
_atom_site_adp_type
_atom_site_occupancy
_atom_site_site_symmetry_order
_atom_site_calc_flag
_atom_site_refinement_flags_posn
_atom_site_refinement_flags_adp
_atom_site_refinement_flags_occupancy
_atom_site_disorder_assembly
_atom_site_disorder_group
P01 P 0.5726(2) 0.59587(15) 0.26974(13) 0.0350(5) Uani 1 1 d . . . . .
P02 P 0.4357(2) 0.37347(15) 0.23861(13) 0.0364(6) Uani 1 1 d . . . . .
Cl03 Cl 0.7033(3) 0.79609(15) 0.13397(16) 0.0505(6) Uani 1 1 d . . . . .
Cl04 Cl 0.8768(3) 0.47891(15) 0.17680(17) 0.0517(7) Uani 1 1 d . . . . .
Cl05 Cl 0.1302(3) 0.49447(16) 0.30631(17) 0.0543(7) Uani 1 1 d . . . . .
Cl06 Cl 0.2870(3) 0.17911(18) 0.3916(2) 0.0708(9) Uani 1 1 d . . . . .
O009 O 1.2570(7) 0.7586(4) 0.0288(4) 0.0444(16) Uani 1 1 d . . . . .
O00A O -0.2768(7) 0.2339(4) 0.4834(4) 0.0518(18) Uani 1 1 d . . . . .
O00B O 1.3362(7) 0.6287(5) 0.0391(5) 0.0536(19) Uani 1 1 d . . . . .
O00C O -0.3417(8) 0.3630(5) 0.4490(5) 0.057(2) Uani 1 1 d . . . . .
N00D N 0.6559(8) 0.6267(5) 0.1856(4) 0.0366(17) Uani 1 1 d . . . . .
N1 N 0.3468(8) 0.3428(5) 0.3211(4) 0.0393(18) Uani 1 1 d . . . . .
C00F C 0.7119(9) 0.6828(6) 0.3408(6) 0.039(2) Uani 1 1 d . . . . .
H00F H 0.706995 0.720652 0.294948 0.047 Uiso 1 1 calc R U . . .
C00G C 0.2000(10) 0.3342(6) 0.3469(5) 0.037(2) Uani 1 1 d . . . . .
C00H C 1.0523(11) 0.5916(6) 0.1137(5) 0.041(2) Uani 1 1 d . . . . .
H00H H 1.124132 0.549087 0.107519 0.049 Uiso 1 1 calc R U . . .
C00I C 0.0896(11) 0.3969(6) 0.3453(5) 0.044(2) Uani 1 1 d . . . . .
C00J C 0.9135(10) 0.5764(6) 0.1478(6) 0.041(2) Uani 1 1 d . . . . .
C00K C 0.6088(10) 0.3156(6) 0.2300(6) 0.041(2) Uani 1 1 d . . . . .
C00M C 0.8390(10) 0.7156(6) 0.1308(5) 0.039(2) Uani 1 1 d . . . . .
C00N C 0.6542(9) 0.6098(6) 0.3495(5) 0.035(2) Uani 1 1 d . . . . .
C00O C 1.2428(10) 0.6811(6) 0.0495(6) 0.040(2) Uani 1 1 d . . . . .
C00P C -0.0538(11) 0.3889(6) 0.3775(5) 0.043(2) Uani 1 1 d . . . . .
H00P H -0.123654 0.433067 0.374975 0.051 Uiso 1 1 calc R U . . .
C00Q C 0.3966(9) 0.6525(6) 0.2799(5) 0.038(2) Uani 1 1 d . . . . .
C00R C 0.7984(10) 0.6393(6) 0.1575(5) 0.039(2) Uani 1 1 d . . . . .
C00S C 0.4813(10) 0.4747(6) 0.2192(5) 0.039(2) Uani 1 1 d . . . . .
H00A H 0.556215 0.482437 0.172641 0.046 Uiso 1 1 calc R U . . .
H00B H 0.396189 0.511631 0.209014 0.046 Uiso 1 1 calc R U . . .
C00T C 1.0885(10) 0.6691(6) 0.0879(5) 0.038(2) Uani 1 1 d . . . . .
N00U N 1.3185(11) 0.9181(6) -0.0831(6) 0.061(3) Uani 1 1 d . . . . .
C00V C -0.0921(10) 0.3143(6) 0.4135(5) 0.041(2) Uani 1 1 d . . . . .
C00W C -0.2504(11) 0.3081(6) 0.4489(6) 0.046(2) Uani 1 1 d . . . . .
C00X C 0.3033(10) 0.2865(7) 0.1649(6) 0.047(2) Uani 1 1 d . . . . .
H00X H 0.310752 0.247597 0.209692 0.057 Uiso 1 1 calc R U . . .
C00Y C 0.1542(11) 0.2606(6) 0.3836(6) 0.047(2) Uani 1 1 d . . . . .
N00Z N -0.3781(12) 0.1000(6) 0.6262(6) 0.070(3) Uani 1 1 d . . . . .
C010 C 0.3557(9) 0.3602(6) 0.1583(5) 0.041(2) Uani 1 1 d . . . . .
C011 C 0.5351(10) 0.4916(6) 0.2895(5) 0.038(2) Uani 1 1 d . . . . .
H01A H 0.622984 0.456497 0.298329 0.046 Uiso 1 1 calc R U . . .
H01B H 0.462011 0.481849 0.336676 0.046 Uiso 1 1 calc R U . . .
C012 C 0.3000(10) 0.6422(6) 0.3519(6) 0.044(2) Uani 1 1 d . . . . .
H012 H 0.327173 0.605507 0.394846 0.053 Uiso 1 1 calc R U . . .
C013 C 0.9801(11) 0.7317(7) 0.0963(6) 0.045(2) Uani 1 1 d . . . . .
H013 H 1.001201 0.784028 0.079144 0.054 Uiso 1 1 calc R U . . .
C014 C 0.6610(10) 0.5541(7) 0.4181(6) 0.044(2) Uani 1 1 d . . . . .
H014 H 0.619690 0.506824 0.425938 0.053 Uiso 1 1 calc R U . . .
C015 C 0.7116(10) 0.3288(6) 0.1596(6) 0.045(2) Uani 1 1 d . . . . .
H015 H 0.689148 0.367922 0.117237 0.054 Uiso 1 1 calc R U . . .
C016 C 0.3512(11) 0.7064(7) 0.2163(6) 0.049(3) Uani 1 1 d . . . . .
H016 H 0.412817 0.711972 0.167575 0.058 Uiso 1 1 calc R U . . .
C017 C 0.3437(10) 0.4188(7) 0.0901(6) 0.049(3) Uani 1 1 d . . . . .
H017 H 0.379840 0.467435 0.083694 0.059 Uiso 1 1 calc R U . . .
C018 C 0.7863(12) 0.6398(8) 0.4658(6) 0.055(3) Uani 1 1 d . . . . .
H018 H 0.832985 0.648878 0.504543 0.066 Uiso 1 1 calc R U . . .
C019 C 0.7750(12) 0.6982(7) 0.3994(6) 0.053(3) Uani 1 1 d . . . . .
H019 H 0.809507 0.746946 0.394619 0.064 Uiso 1 1 calc R U . . .
C01A C 1.4001(12) 0.8667(7) -0.0223(7) 0.059(3) Uani 1 1 d . . . . .
H01C H 1.360123 0.882684 0.028187 0.070 Uiso 1 1 calc R U . . .
H01D H 1.500333 0.878422 -0.035856 0.070 Uiso 1 1 calc R U . . .
C01B C 0.6473(11) 0.2564(7) 0.2916(6) 0.048(2) Uani 1 1 d . . . . .
H01E H 0.580323 0.247460 0.338181 0.057 Uiso 1 1 calc R U . . .
C01C C 1.4009(10) 0.7781(7) -0.0113(6) 0.048(2) Uani 1 1 d . . . . .
H01F H 1.423926 0.761159 -0.062130 0.057 Uiso 1 1 calc R U . . .
H01G H 1.473539 0.751155 0.020234 0.057 Uiso 1 1 calc R U . . .
C01D C 0.2191(11) 0.7511(7) 0.2234(7) 0.052(3) Uani 1 1 d . . . . .
H01H H 0.192417 0.787773 0.180383 0.063 Uiso 1 1 calc R U . . .
C01E C 0.0098(12) 0.2492(6) 0.4174(6) 0.051(3) Uani 1 1 d . . . . .
H01I H -0.015899 0.198905 0.441697 0.061 Uiso 1 1 calc R U . . .
C01F C -0.4232(11) 0.2264(7) 0.5239(7) 0.053(3) Uani 1 1 d . . . . .
H01J H -0.490512 0.248693 0.487718 0.064 Uiso 1 1 calc R U . . .
H01K H -0.444484 0.255875 0.567077 0.064 Uiso 1 1 calc R U . . .
C01G C 0.2267(12) 0.3309(9) 0.0412(7) 0.064(4) Uani 1 1 d . . . . .
H01L H 0.180862 0.321694 0.002152 0.077 Uiso 1 1 calc R U . . .
C01H C 0.8821(11) 0.2249(8) 0.2165(7) 0.062(3) Uani 1 1 d . . . . .
H01M H 0.973298 0.195380 0.212020 0.074 Uiso 1 1 calc R U . . .
C01J C 0.8467(11) 0.2831(7) 0.1538(7) 0.052(3) Uani 1 1 d . . . . .
H01N H 0.914025 0.291686 0.107331 0.063 Uiso 1 1 calc R U . . .
C01K C 0.1247(12) 0.7416(8) 0.2954(7) 0.060(3) Uani 1 1 d . . . . .
H01O H 0.034997 0.772465 0.300413 0.072 Uiso 1 1 calc R U . . .
C01L C 0.7813(13) 0.2102(8) 0.2867(7) 0.061(3) Uani 1 1 d . . . . .
H01P H 0.803571 0.170663 0.328775 0.074 Uiso 1 1 calc R U . . .
C01M C 0.2409(11) 0.2716(8) 0.1052(7) 0.059(3) Uani 1 1 d . . . . .
H01Q H 0.209162 0.222343 0.108506 0.071 Uiso 1 1 calc R U . . .
C01N C 0.1622(11) 0.6868(7) 0.3598(8) 0.058(3) Uani 1 1 d . . . . .
H01R H 0.097477 0.679601 0.407436 0.069 Uiso 1 1 calc R U . . .
C01O C 0.2758(13) 0.4016(9) 0.0323(7) 0.064(3) Uani 1 1 d . . . . .
H01S H 0.264742 0.439648 -0.012646 0.077 Uiso 1 1 calc R U . . .
C01P C -0.4421(13) 0.1405(8) 0.5555(8) 0.066(3) Uani 1 1 d . . . . .
H01T H -0.545603 0.135932 0.567890 0.080 Uiso 1 1 calc R U . . .
H01U H -0.401521 0.110962 0.513253 0.080 Uiso 1 1 calc R U . . .
C01Q C 0.7310(13) 0.5700(8) 0.4754(6) 0.058(3) Uani 1 1 d . . . . .
H01V H 0.739628 0.532011 0.520754 0.069 Uiso 1 1 calc R U . . .
C01R C -0.2157(14) 0.1065(8) 0.6132(9) 0.076(4) Uani 1 1 d . . . . .
H01W H -0.166778 0.080106 0.570547 0.113 Uiso 1 1 calc R U . . .
H01X H -0.178295 0.081858 0.660574 0.113 Uiso 1 1 calc R U . . .
H01Y H -0.199548 0.161637 0.600318 0.113 Uiso 1 1 calc R U . . .
C01S C 1.1561(12) 0.9070(8) -0.0662(9) 0.067(3) Uani 1 1 d . . . . .
H01Z H 1.145003 0.854010 -0.071456 0.100 Uiso 1 1 calc R U . . .
H H 1.106924 0.944979 -0.103276 0.100 Uiso 1 1 calc R U . . .
HA H 1.114939 0.914910 -0.013447 0.100 Uiso 1 1 calc R U . . .
C01T C 1.3300(17) 1.0039(8) -0.0816(10) 0.087(5) Uani 1 1 d . . . . .
H01 H 1.287064 1.015435 -0.030191 0.131 Uiso 1 1 calc R U . . .
HB H 1.279792 1.037919 -0.120690 0.131 Uiso 1 1 calc R U . . .
HC H 1.430568 1.012842 -0.092787 0.131 Uiso 1 1 calc R U . . .
C01U C 1.3806(16) 0.9003(9) -0.1636(7) 0.075(4) Uani 1 1 d . . . . .
H1 H 1.473589 0.920021 -0.181307 0.112 Uiso 1 1 calc R U . . .
HD H 1.316083 0.925758 -0.199684 0.112 Uiso 1 1 calc R U . . .
HE H 1.391906 0.843797 -0.161658 0.112 Uiso 1 1 calc R U . . .
C01V C -0.4466(13) 0.1372(8) 0.6982(7) 0.067(3) Uani 1 1 d . . . . .
H2 H -0.427305 0.191766 0.688461 0.100 Uiso 1 1 calc R U . . .
HF H -0.405925 0.108428 0.743305 0.100 Uiso 1 1 calc R U . . .
HG H -0.549718 0.134989 0.708321 0.100 Uiso 1 1 calc R U . . .
C01W C -0.4023(18) 0.0158(8) 0.6420(9) 0.088(5) Uani 1 1 d . . . . .
H3 H -0.504814 0.011598 0.653492 0.132 Uiso 1 1 calc R U . . .
HH H -0.358549 -0.011815 0.686459 0.132 Uiso 1 1 calc R U . . .
HI H -0.359208 -0.007445 0.596376 0.132 Uiso 1 1 calc R U . . .
Cl1 Cl -0.8069(4) 0.0818(3) 0.7009(3) 0.0968(13) Uani 1 1 d . . . . .
Cl2 Cl 1.7196(5) 0.9774(3) -0.1400(3) 0.1155(16) Uani 1 1 d . . . . .

loop_
_atom_site_aniso_label
_atom_site_aniso_U_11
_atom_site_aniso_U_22
_atom_site_aniso_U_33
_atom_site_aniso_U_23
_atom_site_aniso_U_13
_atom_site_aniso_U_12
P01 0.0253(11) 0.0492(14) 0.0291(11) -0.0052(10) -0.0010(9) -0.0074(9)
P02 0.0273(11) 0.0521(14) 0.0291(11) -0.0076(10) -0.0003(9) -0.0081(10)
Cl03 0.0367(12) 0.0505(14) 0.0599(16) -0.0105(12) 0.0013(11) -0.0033(10)
Cl04 0.0364(12) 0.0482(14) 0.0641(16) 0.0015(12) -0.0025(11) -0.0091(10)
Cl05 0.0354(12) 0.0552(15) 0.0645(17) 0.0035(12) -0.0007(11) -0.0112(11)
Cl06 0.0489(16) 0.0545(17) 0.098(2) -0.0091(16) 0.0064(15) -0.0027(13)
O009 0.031(3) 0.049(4) 0.048(4) -0.002(3) 0.005(3) -0.012(3)
O00A 0.034(4) 0.057(5) 0.055(4) -0.004(3) 0.012(3) -0.012(3)
O00B 0.030(4) 0.063(5) 0.062(5) -0.009(4) 0.006(3) -0.008(3)
O00C 0.035(4) 0.060(5) 0.068(5) -0.002(4) 0.006(3) -0.008(4)
N00D 0.024(4) 0.061(5) 0.023(4) -0.002(3) 0.000(3) -0.013(3)
N1 0.029(4) 0.065(5) 0.023(4) -0.007(3) 0.003(3) -0.013(4)
C00F 0.025(4) 0.053(6) 0.039(5) -0.013(4) -0.002(4) -0.006(4)
C00G 0.033(5) 0.047(5) 0.031(5) -0.009(4) -0.001(4) -0.001(4)
C00H 0.042(5) 0.047(6) 0.033(5) 0.000(4) -0.007(4) -0.009(4)
C00I 0.047(6) 0.054(6) 0.029(5) 0.002(4) -0.006(4) -0.016(5)
C00J 0.032(5) 0.053(6) 0.038(5) -0.005(4) -0.006(4) -0.003(4)
C00K 0.029(5) 0.054(6) 0.040(5) -0.009(4) -0.008(4) -0.008(4)
C00M 0.035(5) 0.051(6) 0.031(5) -0.006(4) -0.004(4) -0.002(4)
C00N 0.021(4) 0.056(6) 0.028(4) -0.010(4) 0.003(3) -0.007(4)
C00O 0.031(5) 0.048(6) 0.041(5) -0.007(4) -0.003(4) -0.004(4)
C00P 0.045(6) 0.052(6) 0.028(5) -0.006(4) -0.007(4) 0.003(5)
C00Q 0.023(4) 0.051(6) 0.036(5) -0.001(4) -0.004(4) -0.004(4)
C00R 0.030(5) 0.065(6) 0.022(4) -0.005(4) -0.007(3) -0.008(4)
C00S 0.029(5) 0.056(6) 0.030(5) -0.007(4) 0.000(4) -0.010(4)
C00T 0.027(5) 0.054(6) 0.031(5) 0.001(4) 0.001(4) -0.013(4)
N00U 0.060(6) 0.056(6) 0.063(6) -0.005(5) 0.001(5) -0.011(5)
C00V 0.034(5) 0.056(6) 0.027(4) -0.004(4) 0.007(4) -0.011(4)
C00W 0.039(5) 0.045(6) 0.052(6) -0.012(5) 0.003(5) -0.009(5)
C00X 0.035(5) 0.072(7) 0.035(5) -0.009(5) -0.004(4) -0.009(5)
C00Y 0.040(5) 0.047(6) 0.050(6) -0.006(5) 0.002(5) -0.006(4)
N00Z 0.065(7) 0.066(7) 0.064(7) -0.005(5) 0.019(5) -0.005(5)
C010 0.025(4) 0.062(6) 0.031(5) -0.009(4) 0.004(4) -0.003(4)
C011 0.031(5) 0.049(6) 0.033(5) -0.003(4) -0.002(4) -0.009(4)
C012 0.031(5) 0.064(7) 0.033(5) -0.003(4) 0.004(4) -0.008(4)
C013 0.041(5) 0.056(6) 0.037(5) 0.000(4) -0.002(4) -0.015(5)
C014 0.026(5) 0.063(7) 0.040(5) -0.001(5) -0.003(4) -0.010(4)
C015 0.038(5) 0.050(6) 0.047(6) -0.013(5) -0.003(4) -0.011(4)
C016 0.033(5) 0.063(7) 0.045(6) -0.009(5) 0.004(4) -0.004(5)
C017 0.030(5) 0.087(8) 0.030(5) -0.010(5) -0.007(4) -0.007(5)
C018 0.046(6) 0.083(8) 0.039(6) -0.013(5) -0.009(5) -0.017(6)
C019 0.050(6) 0.070(7) 0.039(6) -0.015(5) 0.001(5) -0.011(5)
C01A 0.041(6) 0.076(8) 0.059(7) -0.011(6) -0.002(5) -0.020(5)
C01B 0.036(5) 0.066(7) 0.039(5) -0.010(5) -0.006(4) -0.002(5)
C01C 0.031(5) 0.069(7) 0.040(5) -0.005(5) 0.006(4) -0.017(5)
C01D 0.040(6) 0.060(7) 0.058(7) -0.008(5) -0.019(5) -0.001(5)
C01E 0.052(6) 0.043(6) 0.052(6) -0.004(5) 0.009(5) -0.018(5)
C01F 0.035(5) 0.064(7) 0.054(6) -0.004(5) 0.005(5) -0.010(5)
C01G 0.040(6) 0.122(12) 0.036(6) -0.025(7) -0.008(5) -0.008(7)
C01H 0.027(5) 0.091(9) 0.065(8) -0.019(7) 0.001(5) -0.007(5)
C01J 0.028(5) 0.072(7) 0.057(7) -0.022(6) -0.001(5) -0.003(5)
C01K 0.035(5) 0.077(8) 0.066(8) -0.015(6) -0.013(5) 0.005(5)
C01L 0.055(7) 0.074(8) 0.060(7) -0.017(6) -0.020(6) -0.001(6)
C01M 0.033(5) 0.100(9) 0.051(7) -0.033(7) 0.010(5) -0.025(6)
C01N 0.036(6) 0.066(7) 0.069(8) -0.020(6) 0.002(5) 0.000(5)
C01O 0.056(7) 0.102(10) 0.033(6) -0.014(6) -0.005(5) -0.004(7)
C01P 0.050(7) 0.069(8) 0.076(9) -0.023(7) 0.018(6) -0.016(6)
C01Q 0.057(7) 0.080(8) 0.035(6) -0.006(5) -0.009(5) -0.006(6)
C01R 0.056(8) 0.076(9) 0.083(10) 0.001(7) 0.002(7) -0.010(6)
C01S 0.044(6) 0.064(8) 0.091(10) 0.002(7) -0.018(6) -0.014(5)
C01T 0.084(10) 0.058(8) 0.119(13) -0.002(8) -0.018(9) -0.029(7)
C01U 0.080(9) 0.097(10) 0.042(7) -0.002(6) 0.008(6) -0.037(8)
C01V 0.051(7) 0.080(9) 0.059(7) -0.013(6) 0.008(6) 0.003(6)
C01W 0.100(12) 0.059(8) 0.089(11) -0.007(7) 0.019(9) -0.014(8)
Cl1 0.071(2) 0.092(3) 0.120(3) -0.024(2) 0.008(2) -0.014(2)
Cl2 0.083(3) 0.158(4) 0.105(3) -0.004(3) -0.006(2) -0.051(3)

loop_
_atom_type_symbol
_atom_type_description
_atom_type_scat_dispersion_real
_atom_type_scat_dispersion_imag
_atom_type_scat_source
C C 0.0181 0.0091 'International Tables Vol C Tables 4.2.6.8 and 6.1.1.4'
H H 0.0000 0.0000 'International Tables Vol C Tables 4.2.6.8 and 6.1.1.4'
Cl Cl 0.3639 0.7018 'International Tables Vol C Tables 4.2.6.8 and 6.1.1.4'
N N 0.0311 0.0180 'International Tables Vol C Tables 4.2.6.8 and 6.1.1.4'
O O 0.0492 0.0322 'International Tables Vol C Tables 4.2.6.8 and 6.1.1.4'
P P 0.2955 0.4335 'International Tables Vol C Tables 4.2.6.8 and 6.1.1.4'

loop_
_geom_angle_atom_site_label_1
_geom_angle_atom_site_label_2
_geom_angle_atom_site_label_3
_geom_angle
_geom_angle_site_symmetry_1
_geom_angle_site_symmetry_3
_geom_angle_publ_flag
N00D P01 C00N 114.7(4) . . ?
N00D P01 C00Q 107.3(4) . . ?
N00D P01 C011 115.9(4) . . ?
C00N P01 C011 107.4(4) . . ?
C00Q P01 C00N 106.0(4) . . ?
C00Q P01 C011 104.8(4) . . ?
N1 P02 C00K 108.0(5) . . ?
N1 P02 C00S 117.4(4) . . ?
N1 P02 C010 113.1(4) . . ?
C00K P02 C00S 103.2(4) . . ?
C00K P02 C010 105.8(4) . . ?
C010 P02 C00S 108.3(5) . . ?
C00O O009 C01C 115.4(8) . . ?
C00W O00A C01F 114.9(8) . . ?
C00R N00D P01 132.5(6) . . ?
C00G N1 P02 132.5(7) . . ?
C00N C00F H00F 119.7 . . ?
C019 C00F H00F 119.7 . . ?
C019 C00F C00N 120.5(10) . . ?
N1 C00G C00Y 121.2(9) . . ?
C00I C00G N1 124.3(9) . . ?
C00I C00G C00Y 114.3(9) . . ?
C00J C00H H00H 119.2 . . ?
C00J C00H C00T 121.6(10) . . ?
C00T C00H H00H 119.2 . . ?
C00G C00I Cl05 120.2(8) . . ?
C00P C00I Cl05 115.7(8) . . ?
C00P C00I C00G 124.0(9) . . ?
C00H C00J Cl04 118.8(8) . . ?
C00H C00J C00R 121.6(9) . . ?
C00R C00J Cl04 119.5(7) . . ?
C015 C00K P02 120.4(8) . . ?
C01B C00K P02 121.5(7) . . ?
C01B C00K C015 118.0(9) . . ?
C00R C00M Cl03 118.2(7) . . ?
C00R C00M C013 123.9(9) . . ?
C013 C00M Cl03 117.7(8) . . ?
C00F C00N P01 117.0(7) . . ?
C014 C00N P01 123.7(8) . . ?
C014 C00N C00F 119.3(9) . . ?
O009 C00O C00T 110.2(8) . . ?
O00B C00O O009 125.7(9) . . ?
O00B C00O C00T 124.1(9) . . ?
C00I C00P H00P 120.6 . . ?
C00I C00P C00V 118.8(9) . . ?
C00V C00P H00P 120.6 . . ?
C012 C00Q P01 120.5(7) . . ?
C016 C00Q P01 121.1(7) . . ?
C016 C00Q C012 118.3(9) . . ?
N00D C00R C00J 123.5(9) . . ?
N00D C00R C00M 121.4(9) . . ?
C00M C00R C00J 114.9(8) . . ?
P02 C00S H00A 109.6 . . ?
P02 C00S H00B 109.6 . . ?
H00A C00S H00B 108.1 . . ?
C011 C00S P02 110.3(6) . . ?
C011 C00S H00A 109.6 . . ?
C011 C00S H00B 109.6 . . ?
C00H C00T C00O 118.6(9) . . ?
C013 C00T C00H 118.6(8) . . ?
C013 C00T C00O 122.7(9) . . ?
C01A N00U C01S 112.7(9) . . ?
C01A N00U C01T 108.0(11) . . ?
C01T N00U C01S 107.6(10) . . ?
C01U N00U C01A 110.9(10) . . ?
C01U N00U C01S 107.9(10) . . ?
C01U N00U C01T 109.8(10) . . ?
C00P C00V C00W 117.3(9) . . ?
C01E C00V C00P 121.0(9) . . ?
C01E C00V C00W 121.7(9) . . ?
O00A C00W C00V 113.0(9) . . ?
O00C C00W O00A 122.7(9) . . ?
O00C C00W C00V 124.2(9) . . ?
C010 C00X H00X 119.8 . . ?
C01M C00X H00X 119.8 . . ?
C01M C00X C010 120.5(10) . . ?
C00G C00Y Cl06 117.3(8) . . ?
C00G C00Y C01E 124.0(10) . . ?
C01E C00Y Cl06 118.6(8) . . ?
C01P N00Z C01R 111.4(9) . . ?
C01P N00Z C01V 111.5(10) . . ?
C01V N00Z C01R 106.6(11) . . ?
C01W N00Z C01P 108.2(12) . . ?
C01W N00Z C01R 109.5(11) . . ?
C01W N00Z C01V 109.7(10) . . ?
C00X C010 P02 117.0(7) . . ?
C00X C010 C017 119.3(9) . . ?
C017 C010 P02 123.7(8) . . ?
P01 C011 H01A 109.8 . . ?
P01 C011 H01B 109.8 . . ?
C00S C011 P01 109.2(6) . . ?
C00S C011 H01A 109.8 . . ?
C00S C011 H01B 109.8 . . ?
H01A C011 H01B 108.3 . . ?
C00Q C012 H012 119.8 . . ?
C00Q C012 C01N 120.4(10) . . ?
C01N C012 H012 119.8 . . ?
C00M C013 H013 120.3 . . ?
C00T C013 C00M 119.3(9) . . ?
C00T C013 H013 120.3 . . ?
C00N C014 H014 120.5 . . ?
C00N C014 C01Q 118.9(10) . . ?
C01Q C014 H014 120.5 . . ?
C00K C015 H015 120.2 . . ?
C01J C015 C00K 119.7(10) . . ?
C01J C015 H015 120.2 . . ?
C00Q C016 H016 119.0 . . ?
C01D C016 C00Q 121.9(10) . . ?
C01D C016 H016 119.0 . . ?
C010 C017 H017 121.0 . . ?
C01O C017 C010 118.0(11) . . ?
C01O C017 H017 121.0 . . ?
C019 C018 H018 119.3 . . ?
C01Q C018 H018 119.3 . . ?
C01Q C018 C019 121.4(10) . . ?
C00F C019 C018 118.9(11) . . ?
C00F C019 H019 120.6 . . ?
C018 C019 H019 120.6 . . ?
N00U C01A H01C 107.8 . . ?
N00U C01A H01D 107.8 . . ?
N00U C01A C01C 117.9(10) . . ?
H01C C01A H01D 107.2 . . ?
C01C C01A H01C 107.8 . . ?
C01C C01A H01D 107.8 . . ?
C00K C01B H01E 118.5 . . ?
C01L C01B C00K 123.0(10) . . ?
C01L C01B H01E 118.5 . . ?
O009 C01C C01A 107.8(8) . . ?
O009 C01C H01F 110.1 . . ?
O009 C01C H01G 110.1 . . ?
C01A C01C H01F 110.1 . . ?
C01A C01C H01G 110.1 . . ?
H01F C01C H01G 108.5 . . ?
C016 C01D H01H 120.3 . . ?
C016 C01D C01K 119.5(10) . . ?
C01K C01D H01H 120.3 . . ?
C00V C01E C00Y 117.9(9) . . ?
C00V C01E H01I 121.1 . . ?
C00Y C01E H01I 121.1 . . ?
O00A C01F H01J 109.7 . . ?
O00A C01F H01K 109.7 . . ?
O00A C01F C01P 110.0(9) . . ?
H01J C01F H01K 108.2 . . ?
C01P C01F H01J 109.7 . . ?
C01P C01F H01K 109.7 . . ?
C01M C01G H01L 118.5 . . ?
C01O C01G H01L 118.5 . . ?
C01O C01G C01M 122.9(11) . . ?
C01J C01H H01M 119.8 . . ?
C01J C01H C01L 120.4(11) . . ?
C01L C01H H01M 119.8 . . ?
C015 C01J H01N 119.6 . . ?
C01H C01J C015 120.9(10) . . ?
C01H C01J H01N 119.6 . . ?
C01D C01K H01O 119.5 . . ?
C01N C01K C01D 121.0(10) . . ?
C01N C01K H01O 119.5 . . ?
C01B C01L C01H 118.0(11) . . ?
C01B C01L H01P 121.0 . . ?
C01H C01L H01P 121.0 . . ?
C00X C01M H01Q 120.7 . . ?
C01G C01M C00X 118.5(12) . . ?
C01G C01M H01Q 120.7 . . ?
C012 C01N H01R 120.6 . . ?
C01K C01N C012 118.8(11) . . ?
C01K C01N H01R 120.6 . . ?
C017 C01O H01S 119.6 . . ?
C01G C01O C017 120.7(12) . . ?
C01G C01O H01S 119.6 . . ?
N00Z C01P C01F 118.7(11) . . ?
N00Z C01P H01T 107.6 . . ?
N00Z C01P H01U 107.6 . . ?
C01F C01P H01T 107.6 . . ?
C01F C01P H01U 107.6 . . ?
H01T C01P H01U 107.1 . . ?
C014 C01Q H01V 119.6 . . ?
C018 C01Q C014 120.8(11) . . ?
C018 C01Q H01V 119.6 . . ?
N00Z C01R H01W 109.5 . . ?
N00Z C01R H01X 109.5 . . ?
N00Z C01R H01Y 109.5 . . ?
H01W C01R H01X 109.5 . . ?
H01W C01R H01Y 109.5 . . ?
H01X C01R H01Y 109.5 . . ?
N00U C01S H01Z 109.5 . . ?
N00U C01S H 109.5 . . ?
N00U C01S HA 109.5 . . ?
H01Z C01S H 109.5 . . ?
H01Z C01S HA 109.5 . . ?
H C01S HA 109.5 . . ?
N00U C01T H01 109.5 . . ?
N00U C01T HB 109.5 . . ?
N00U C01T HC 109.5 . . ?
H01 C01T HB 109.5 . . ?
H01 C01T HC 109.5 . . ?
HB C01T HC 109.5 . . ?
N00U C01U H1 109.5 . . ?
N00U C01U HD 109.5 . . ?
N00U C01U HE 109.5 . . ?
H1 C01U HD 109.5 . . ?
H1 C01U HE 109.5 . . ?
HD C01U HE 109.5 . . ?
N00Z C01V H2 109.5 . . ?
N00Z C01V HF 109.5 . . ?
N00Z C01V HG 109.5 . . ?
H2 C01V HF 109.5 . . ?
H2 C01V HG 109.5 . . ?
HF C01V HG 109.5 . . ?
N00Z C01W H3 109.5 . . ?
N00Z C01W HH 109.5 . . ?
N00Z C01W HI 109.5 . . ?
H3 C01W HH 109.5 . . ?
H3 C01W HI 109.5 . . ?
HH C01W HI 109.5 . . ?

loop_
_geom_bond_atom_site_label_1
_geom_bond_atom_site_label_2
_geom_bond_distance
_geom_bond_site_symmetry_2
_geom_bond_publ_flag
P01 N00D 1.558(7) . ?
P01 C00N 1.797(9) . ?
P01 C00Q 1.794(9) . ?
P01 C011 1.837(10) . ?
P02 N1 1.554(7) . ?
P02 C00K 1.780(10) . ?
P02 C00S 1.811(10) . ?
P02 C010 1.792(10) . ?
Cl03 C00M 1.746(10) . ?
Cl04 C00J 1.722(10) . ?
Cl05 C00I 1.751(10) . ?
Cl06 C00Y 1.741(11) . ?
O009 C00O 1.332(12) . ?
O009 C01C 1.454(10) . ?
O00A C00W 1.337(12) . ?
O00A C01F 1.435(11) . ?
O00B C00O 1.182(12) . ?
O00C C00W 1.182(12) . ?
N00D C00R 1.371(11) . ?
N1 C00G 1.391(11) . ?
C00F H00F 0.9300 . ?
C00F C00N 1.415(13) . ?
C00F C019 1.373(14) . ?
C00G C00I 1.386(14) . ?
C00G C00Y 1.392(14) . ?
C00H H00H 0.9300 . ?
C00H C00J 1.368(13) . ?
C00H C00T 1.392(13) . ?
C00I C00P 1.376(14) . ?
C00J C00R 1.427(14) . ?
C00K C015 1.413(14) . ?
C00K C01B 1.391(14) . ?
C00M C00R 1.389(14) . ?
C00M C013 1.393(13) . ?
C00N C014 1.383(13) . ?
C00O C00T 1.505(12) . ?
C00P H00P 0.9300 . ?
C00P C00V 1.380(14) . ?
C00Q C012 1.401(13) . ?
C00Q C016 1.391(14) . ?
C00S H00A 0.9700 . ?
C00S H00B 0.9700 . ?
C00S C011 1.517(13) . ?
C00T C013 1.383(14) . ?
N00U C01A 1.499(16) . ?
N00U C01S 1.537(14) . ?
N00U C01T 1.507(16) . ?
N00U C01U 1.493(16) . ?
C00V C00W 1.512(13) . ?
C00V C01E 1.366(15) . ?
C00X H00X 0.9300 . ?
C00X C010 1.408(15) . ?
C00X C01M 1.381(15) . ?
C00Y C01E 1.400(14) . ?
N00Z C01P 1.485(18) . ?
N00Z C01R 1.523(16) . ?
N00Z C01V 1.521(16) . ?
N00Z C01W 1.467(16) . ?
C010 C017 1.411(14) . ?
C011 H01A 0.9700 . ?
C011 H01B 0.9700 . ?
C012 H012 0.9300 . ?
C012 C01N 1.407(14) . ?
C013 H013 0.9300 . ?
C014 H014 0.9300 . ?
C014 C01Q 1.398(15) . ?
C015 H015 0.9300 . ?
C015 C01J 1.394(14) . ?
C016 H016 0.9300 . ?
C016 C01D 1.363(14) . ?
C017 H017 0.9300 . ?
C017 C01O 1.402(15) . ?
C018 H018 0.9300 . ?
C018 C019 1.385(16) . ?
C018 C01Q 1.350(16) . ?
C019 H019 0.9300 . ?
C01A H01C 0.9700 . ?
C01A H01D 0.9700 . ?
C01A C01C 1.501(16) . ?
C01B H01E 0.9300 . ?
C01B C01L 1.389(15) . ?
C01C H01F 0.9700 . ?
C01C H01G 0.9700 . ?
C01D H01H 0.9300 . ?
C01D C01K 1.390(16) . ?
C01E H01I 0.9300 . ?
C01F H01J 0.9700 . ?
C01F H01K 0.9700 . ?
C01F C01P 1.498(16) . ?
C01G H01L 0.9300 . ?
C01G C01M 1.369(18) . ?
C01G C01O 1.338(19) . ?
C01H H01M 0.9300 . ?
C01H C01J 1.386(17) . ?
C01H C01L 1.403(16) . ?
C01J H01N 0.9300 . ?
C01K H01O 0.9300 . ?
C01K C01N 1.384(17) . ?
C01L H01P 0.9300 . ?
C01M H01Q 0.9300 . ?
C01N H01R 0.9300 . ?
C01O H01S 0.9300 . ?
C01P H01T 0.9700 . ?
C01P H01U 0.9700 . ?
C01Q H01V 0.9300 . ?
C01R H01W 0.9600 . ?
C01R H01X 0.9600 . ?
C01R H01Y 0.9600 . ?
C01S H01Z 0.9600 . ?
C01S H 0.9600 . ?
C01S HA 0.9600 . ?
C01T H01 0.9600 . ?
C01T HB 0.9600 . ?
C01T HC 0.9600 . ?
C01U H1 0.9600 . ?
C01U HD 0.9600 . ?
C01U HE 0.9600 . ?
C01V H2 0.9600 . ?
C01V HF 0.9600 . ?
C01V HG 0.9600 . ?
C01W H3 0.9600 . ?
C01W HH 0.9600 . ?
C01W HI 0.9600 . ?

loop_
_geom_torsion_atom_site_label_1
_geom_torsion_atom_site_label_2
_geom_torsion_atom_site_label_3
_geom_torsion_atom_site_label_4
_geom_torsion
_geom_torsion_site_symmetry_1
_geom_torsion_site_symmetry_2
_geom_torsion_site_symmetry_3
_geom_torsion_site_symmetry_4
_geom_torsion_publ_flag
P01 N00D C00R C00J 74.2(13) . . . . ?
P01 N00D C00R C00M -110.8(10) . . . . ?
P01 C00N C014 C01Q 178.0(8) . . . . ?
P01 C00Q C012 C01N 179.8(8) . . . . ?
P01 C00Q C016 C01D -178.6(9) . . . . ?
P02 N1 C00G C00I -63.7(13) . . . . ?
P02 N1 C00G C00Y 122.2(10) . . . . ?
P02 C00K C015 C01J 179.9(8) . . . . ?
P02 C00K C01B C01L 179.9(9) . . . . ?
P02 C00S C011 P01 -177.5(4) . . . . ?
P02 C010 C017 C01O -178.6(8) . . . . ?
Cl03 C00M C00R N00D 0.2(12) . . . . ?
Cl03 C00M C00R C00J 175.6(7) . . . . ?
Cl03 C00M C013 C00T -175.6(7) . . . . ?
Cl04 C00J C00R N00D -3.5(13) . . . . ?
Cl04 C00J C00R C00M -178.8(7) . . . . ?
Cl05 C00I C00P C00V -176.2(7) . . . . ?
Cl06 C00Y C01E C00V 177.3(8) . . . . ?
O009 C00O C00T C00H 180.0(8) . . . . ?
O009 C00O C00T C013 2.2(13) . . . . ?
O00A C01F C01P N00Z 74.5(13) . . . . ?
O00B C00O C00T C00H 0.5(15) . . . . ?
O00B C00O C00T C013 -177.3(10) . . . . ?
N00D P01 C00N C00F 40.6(8) . . . . ?
N00D P01 C00N C014 -140.4(8) . . . . ?
N00D P01 C00Q C012 -175.3(8) . . . . ?
N00D P01 C00Q C016 6.1(10) . . . . ?
N00D P01 C011 C00S -44.2(8) . . . . ?
N1 P02 C00K C015 178.1(8) . . . . ?
N1 P02 C00K C01B -2.0(10) . . . . ?
N1 P02 C00S C011 44.7(8) . . . . ?
N1 P02 C010 C00X -43.9(9) . . . . ?
N1 P02 C010 C017 136.4(8) . . . . ?
N1 C00G C00I Cl05 1.9(13) . . . . ?
N1 C00G C00I C00P -173.8(9) . . . . ?
N1 C00G C00Y Cl06 -2.9(13) . . . . ?
N1 C00G C00Y C01E 173.9(10) . . . . ?
C00F C00N C014 C01Q -3.0(14) . . . . ?
C00G C00I C00P C00V -0.3(15) . . . . ?
C00G C00Y C01E C00V 0.5(17) . . . . ?
C00H C00J C00R N00D 174.6(9) . . . . ?
C00H C00J C00R C00M -0.7(13) . . . . ?
C00H C00T C013 C00M 0.6(14) . . . . ?
C00I C00G C00Y Cl06 -177.6(7) . . . . ?
C00I C00G C00Y C01E -0.8(16) . . . . ?
C00I C00P C00V C00W 179.3(9) . . . . ?
C00I C00P C00V C01E 0.0(15) . . . . ?
C00J C00H C00T C00O -178.8(9) . . . . ?
C00J C00H C00T C013 -0.9(14) . . . . ?
C00K P02 N1 C00G -143.7(9) . . . . ?
C00K P02 C00S C011 -73.9(7) . . . . ?
C00K P02 C010 C00X 74.1(8) . . . . ?
C00K P02 C010 C017 -105.6(8) . . . . ?
C00K C015 C01J C01H -0.4(16) . . . . ?
C00K C01B C01L C01H 0.7(17) . . . . ?
C00N P01 N00D C00R 24.2(12) . . . . ?
C00N P01 C00Q C012 -52.4(9) . . . . ?
C00N P01 C00Q C016 129.0(9) . . . . ?
C00N P01 C011 C00S -173.9(6) . . . . ?
C00N C00F C019 C018 2.5(15) . . . . ?
C00N C014 C01Q C018 2.6(16) . . . . ?
C00O O009 C01C C01A -174.3(9) . . . . ?
C00O C00T C013 C00M 178.4(9) . . . . ?
C00P C00V C00W O00A -179.1(9) . . . . ?
C00P C00V C00W O00C -1.6(16) . . . . ?
C00P C00V C01E C00Y -0.1(16) . . . . ?
C00Q P01 N00D C00R 141.5(10) . . . . ?
C00Q P01 C00N C00F -77.6(7) . . . . ?
C00Q P01 C00N C014 101.4(8) . . . . ?
C00Q P01 C011 C00S 73.8(7) . . . . ?
C00Q C012 C01N C01K -0.7(17) . . . . ?
C00Q C016 C01D C01K -1.8(17) . . . . ?
C00R C00M C013 C00T -0.4(15) . . . . ?
C00S P02 N1 C00G 100.3(10) . . . . ?
C00S P02 C00K C015 -56.9(9) . . . . ?
C00S P02 C00K C01B 123.0(9) . . . . ?
C00S P02 C010 C00X -175.8(7) . . . . ?
C00S P02 C010 C017 4.5(9) . . . . ?
C00T C00H C00J Cl04 179.1(7) . . . . ?
C00T C00H C00J C00R 1.0(15) . . . . ?
N00U C01A C01C O009 -72.5(12) . . . . ?
C00W O00A C01F C01P 176.4(10) . . . . ?
C00W C00V C01E C00Y -179.4(10) . . . . ?
C00X C010 C017 C01O 1.7(14) . . . . ?
C00Y C00G C00I Cl05 176.4(7) . . . . ?
C00Y C00G C00I C00P 0.7(14) . . . . ?
C010 P02 N1 C00G -26.9(11) . . . . ?
C010 P02 C00K C015 56.8(9) . . . . ?
C010 P02 C00K C01B -123.4(9) . . . . ?
C010 P02 C00S C011 174.2(6) . . . . ?
C010 C00X C01M C01G -2.2(15) . . . . ?
C010 C017 C01O C01G -1.3(16) . . . . ?
C011 P01 N00D C00R -101.9(10) . . . . ?
C011 P01 C00N C00F 170.9(7) . . . . ?
C011 P01 C00N C014 -10.1(9) . . . . ?
C011 P01 C00Q C012 61.0(9) . . . . ?
C011 P01 C00Q C016 -117.6(9) . . . . ?
C012 C00Q C016 C01D 2.8(16) . . . . ?
C013 C00M C00R N00D -175.0(9) . . . . ?
C013 C00M C00R C00J 0.4(14) . . . . ?
C015 C00K C01B C01L -0.2(16) . . . . ?
C016 C00Q C012 C01N -1.6(16) . . . . ?
C016 C01D C01K C01N -0.6(18) . . . . ?
C019 C00F C00N P01 179.5(7) . . . . ?
C019 C00F C00N C014 0.4(13) . . . . ?
C019 C018 C01Q C014 0.4(18) . . . . ?
C01B C00K C015 C01J 0.0(14) . . . . ?
C01C O009 C00O O00B 1.2(15) . . . . ?
C01C O009 C00O C00T -178.3(8) . . . . ?
C01D C01K C01N C012 1.8(18) . . . . ?
C01E C00V C00W O00A 0.2(14) . . . . ?
C01E C00V C00W O00C 177.7(11) . . . . ?
C01F O00A C00W O00C -2.8(15) . . . . ?
C01F O00A C00W C00V 174.7(9) . . . . ?
C01J C01H C01L C01B -1.1(18) . . . . ?
C01L C01H C01J C015 0.9(18) . . . . ?
C01M C00X C010 P02 -179.7(8) . . . . ?
C01M C00X C010 C017 0.0(14) . . . . ?
C01M C01G C01O C017 -0.9(19) . . . . ?
C01O C01G C01M C00X 2.7(17) . . . . ?
C01Q C018 C019 C00F -3.0(17) . . . . ?
C01R N00Z C01P C01F -55.7(14) . . . . ?
C01S N00U C01A C01C 59.7(13) . . . . ?
C01T N00U C01A C01C 178.4(10) . . . . ?
C01U N00U C01A C01C -61.3(12) . . . . ?
C01V N00Z C01P C01F 63.2(13) . . . . ?
C01W N00Z C01P C01F -176.1(10) . . . . ?

loop_
_smtbx_masks_void_nr
_smtbx_masks_void_average_x
_smtbx_masks_void_average_y
_smtbx_masks_void_average_z
_smtbx_masks_void_volume
_smtbx_masks_void_count_electrons
_smtbx_masks_void_content
1 0.023 -0.088 0.121 26.1 7.7 ?
2 -0.249 0.000 0.500 207.2 44.3 ?
3 -0.023 0.088 0.879 26.1 7.8 ?
4 0.000 0.500 0.000 7.2 1.0 ?
5 0.133 0.156 0.033 7.2 0.2 ?
6 0.867 0.844 -0.033 7.2 0.1 ?
